data_7234400
loop_
_publ_author_name
'P. S. Hariharan'
'Dohyun Moon'
'Savarimuthu Philip Anthony'

_publ_section_title
;
 Reversible fluorescence switching and topochemical conversion in an
 organic AEE material: polymorphism, defection and nanofabrication
 mediated fluorescence tuning
;
_journal_name_full 'Journal of Materials Chemistry C'
_journal_page_first 8381
_journal_page_last 8388
_journal_paper_doi 10.1039/C5TC01369K
_journal_volume 3
_journal_year 2015
_chemical_formula_moiety 'C23 H17 N3 O'
_chemical_formula_sum 'C23 H17 N3 O'
_chemical_formula_weight 351.39
_chemical_name_systematic 2-(4-(diphenylamino)-2-methoxybenzylidene)malononitrile
_space_group_crystal_system monoclinic
_space_group_IT_number 15
_space_group_name_Hall '-C 2yc'
_space_group_name_H-M_alt 'C 1 2/c 1'
_atom_sites_solution_hydrogens geom
_cell_angle_alpha 90
_cell_angle_beta 110.18(3)
_cell_angle_gamma 90
_cell_formula_units_Z 8
_cell_length_a 34.743(7)
_cell_length_b 6.9070(14)
_cell_length_c 16.066(3)
_cell_measurement_reflns_used 64614
_cell_measurement_temperature 100(2)
_cell_measurement_theta_max 33.679
_cell_measurement_theta_min 0.350
_cell_volume 3618.7(14)
_computing_cell_refinement 'HKL3000sm(Otwinowski & Minor, 1997)'
_computing_data_collection 'PAL ADSC Quantum-210 ADX Program (Arvai & Nielsen, 1983)'
_computing_data_reduction 'HKL3000sm(Otwinowski & Minor, 1997)'
_computing_molecular_graphics 'ORTEP3 (Farrugia, L. J. 2012)'
_computing_publication_material 'EnCifer 1.5'
_computing_structure_refinement 'SHELXL-2014/7 (Sheldrick, 2008)'
_computing_structure_solution 'SHELXT-2014/4 (Sheldrick, 2008)'
_diffrn_ambient_temperature 100(2)
_diffrn_measured_fraction_theta_full 0.986
_diffrn_measured_fraction_theta_max 0.991
_diffrn_measurement_device_type 'ADSC Q210 CCD area detector'
_diffrn_measurement_method 'omega scan'
_diffrn_radiation_type synchrotron
_diffrn_radiation_wavelength 0.60999
_diffrn_reflns_av_R_equivalents 0.0237
_diffrn_reflns_av_unetI/netI 0.0196
_diffrn_reflns_Laue_measured_fraction_full 0.986
_diffrn_reflns_Laue_measured_fraction_max 0.991
_diffrn_reflns_limit_h_max 48
_diffrn_reflns_limit_h_min -48
_diffrn_reflns_limit_k_max 9
_diffrn_reflns_limit_k_min -9
_diffrn_reflns_limit_l_max 22
_diffrn_reflns_limit_l_min -22
_diffrn_reflns_number 17907
_diffrn_reflns_point_group_measured_fraction_full 0.986
_diffrn_reflns_point_group_measured_fraction_max 0.991
_diffrn_reflns_theta_full 21.469
_diffrn_reflns_theta_max 24.999
_diffrn_reflns_theta_min 2.587
_diffrn_source 'PLSII 2D bending magnet'
_exptl_absorpt_coefficient_mu 0.060
_exptl_crystal_colour 'yellowish orange'
_exptl_crystal_density_diffrn 1.290
_exptl_crystal_description block
_exptl_crystal_F_000 1472
_exptl_crystal_preparation Luminescent
_exptl_crystal_recrystallization_method 'Re-crystallisation from solvent: CH3CN'
_exptl_crystal_size_max 0.500
_exptl_crystal_size_mid 0.150
_exptl_crystal_size_min 0.150
_refine_diff_density_max 0.470
_refine_diff_density_min -0.267
_refine_diff_density_rms 0.049
_refine_ls_extinction_coef .
_refine_ls_extinction_method none
_refine_ls_goodness_of_fit_ref 1.035
_refine_ls_hydrogen_treatment constr
_refine_ls_matrix_type full
_refine_ls_number_parameters 245
_refine_ls_number_reflns 5001
_refine_ls_number_restraints 0
_refine_ls_restrained_S_all 1.035
_refine_ls_R_factor_all 0.0405
_refine_ls_R_factor_gt 0.0383
_refine_ls_shift/su_max 0.001
_refine_ls_shift/su_mean 0.000
_refine_ls_structure_factor_coef Fsqd
_refine_ls_weighting_details 'w=1/[\s^2^(Fo^2^)+(0.0602P)^2^+2.8595P] where P=(Fo^2^+2Fc^2^)/3'
_refine_ls_weighting_scheme calc
_refine_ls_wR_factor_gt 0.1068
_refine_ls_wR_factor_ref 0.1085
_reflns_Friedel_coverage 0.000
_reflns_Friedel_fraction_full .
_reflns_Friedel_fraction_max .
_reflns_number_gt 4635
_reflns_number_total 5001
_reflns_threshold_expression 'I > 2\s(I)'
_cod_data_source_file J-Mater-Chem-C-2015-3-8381.cif
_cod_data_source_block SPA15
_cod_original_sg_symbol_H-M 'C 2/c'
_cod_database_code 7234400
_shelx_space_group_comment
;
The symmetry employed for this shelxl refinement is uniquely defined
by the following loop, which should always be used as a source of
symmetry information in preference to the above space-group names.
They are only intended as comments.
;
_shelx_estimated_absorpt_t_min 0.971
_shelx_estimated_absorpt_t_max 0.991

loop_
_space_group_symop_operation_xyz
'x, y, z'
'-x, y, -z+1/2'
'x+1/2, y+1/2, z'
'-x+1/2, y+1/2, -z+1/2'
'-x, -y, -z'
'x, -y, z-1/2'
'-x+1/2, -y+1/2, -z'
'x+1/2, -y+1/2, z-1/2'

loop_
_atom_site_label
_atom_site_type_symbol
_atom_site_fract_x
_atom_site_fract_y
_atom_site_fract_z
_atom_site_U_iso_or_equiv
_atom_site_adp_type
_atom_site_occupancy
_atom_site_site_symmetry_order
_atom_site_calc_flag
_atom_site_refinement_flags_posn
_atom_site_refinement_flags_adp
_atom_site_refinement_flags_occupancy
_atom_site_disorder_assembly
_atom_site_disorder_group
O1 O 0.54255(2) 0.27151(11) 0.39388(4) 0.01524(15) Uani 1 1 d . . . . .
N1 N 0.64484(2) 0.30117(11) 0.68873(4) 0.00795(14) Uani 1 1 d . . . . .
N2 N 0.43512(3) 0.22476(16) 0.62508(6) 0.0265(2) Uani 1 1 d . . . . .
N3 N 0.37592(2) 0.22243(11) 0.34135(5) 0.01463(16) Uani 1 1 d . . . . .
C1 C 0.60509(2) 0.28471(11) 0.63187(5) 0.00679(15) Uani 1 1 d . . . . .
C2 C 0.59526(2) 0.28429(12) 0.53898(5) 0.00808(15) Uani 1 1 d . . . . .
H2 H 0.6164 0.2926 0.5144 0.010 Uiso 1 1 calc R U . . .
C3 C 0.55451(2) 0.27175(12) 0.48349(5) 0.00779(15) Uani 1 1 d . . . . .
C4 C 0.52196(2) 0.25905(11) 0.51810(5) 0.00738(15) Uani 1 1 d . . . . .
C5 C 0.53302(2) 0.26038(12) 0.61130(5) 0.00960(16) Uani 1 1 d . . . . .
H5 H 0.5120 0.2526 0.6363 0.012 Uiso 1 1 calc R U . . .
C6 C 0.57305(2) 0.27252(12) 0.66716(5) 0.00962(16) Uani 1 1 d . . . . .
H6 H 0.5792 0.2727 0.7296 0.012 Uiso 1 1 calc R U . . .
C7 C 0.57316(3) 0.27703(17) 0.35285(6) 0.0202(2) Uani 1 1 d . . . . .
H7A H 0.5894 0.3957 0.3706 0.030 Uiso 1 1 calc R U . . .
H7B H 0.5599 0.2751 0.2882 0.030 Uiso 1 1 calc R U . . .
H7C H 0.5912 0.1641 0.3716 0.030 Uiso 1 1 calc R U . . .
C8 C 0.48080(2) 0.24767(11) 0.45727(5) 0.00804(15) Uani 1 1 d . . . . .
H8 H 0.4782 0.2489 0.3964 0.010 Uiso 1 1 calc R U . . .
C9 C 0.44451(2) 0.23530(12) 0.47285(5) 0.00887(16) Uani 1 1 d . . . . .
C10 C 0.43996(3) 0.22957(14) 0.55786(6) 0.01450(18) Uani 1 1 d . . . . .
C11 C 0.40669(3) 0.22787(12) 0.39951(6) 0.01015(16) Uani 1 1 d . . . . .
C12 C 0.65425(2) 0.29150(12) 0.78337(5) 0.00749(15) Uani 1 1 d . . . . .
C13 C 0.65594(2) 0.11150(12) 0.82322(5) 0.01052(16) Uani 1 1 d . . . . .
H13 H 0.6506 -0.0030 0.7883 0.013 Uiso 1 1 calc R U . . .
C14 C 0.66551(3) 0.10047(13) 0.91469(5) 0.01246(16) Uani 1 1 d . . . . .
H14 H 0.6662 -0.0219 0.9422 0.015 Uiso 1 1 calc R U . . .
C15 C 0.67399(3) 0.26792(13) 0.96590(5) 0.01218(17) Uani 1 1 d . . . . .
H15 H 0.6808 0.2597 1.0284 0.015 Uiso 1 1 calc R U . . .
C16 C 0.67249(3) 0.44708(13) 0.92579(5) 0.01279(16) Uani 1 1 d . . . . .
H16 H 0.6785 0.5612 0.9609 0.015 Uiso 1 1 calc R U . . .
C17 C 0.66221(2) 0.46007(12) 0.83376(5) 0.01076(16) Uani 1 1 d . . . . .
H17 H 0.6607 0.5827 0.8060 0.013 Uiso 1 1 calc R U . . .
C18 C 0.67994(2) 0.30320(12) 0.66072(5) 0.00758(15) Uani 1 1 d . . . . .
C19 C 0.70359(2) 0.47038(12) 0.67260(5) 0.01065(16) Uani 1 1 d . . . . .
H19 H 0.6953 0.5850 0.6945 0.013 Uiso 1 1 calc R U . . .
C20 C 0.73952(2) 0.46858(13) 0.65222(6) 0.01298(17) Uani 1 1 d . . . . .
H20 H 0.7559 0.5821 0.6605 0.016 Uiso 1 1 calc R U . . .
C21 C 0.75143(2) 0.30099(13) 0.61979(6) 0.01266(17) Uani 1 1 d . . . . .
H21 H 0.7758 0.3004 0.6055 0.015 Uiso 1 1 calc R U . . .
C22 C 0.72774(3) 0.13421(13) 0.60819(6) 0.01329(17) Uani 1 1 d . . . . .
H22 H 0.7360 0.0198 0.5861 0.016 Uiso 1 1 calc R U . . .
C23 C 0.69191(2) 0.13440(13) 0.62893(5) 0.01139(16) Uani 1 1 d . . . . .
H23 H 0.6758 0.0203 0.6214 0.014 Uiso 1 1 calc R U . . .

loop_
_atom_site_aniso_label
_atom_site_aniso_U_11
_atom_site_aniso_U_22
_atom_site_aniso_U_33
_atom_site_aniso_U_23
_atom_site_aniso_U_13
_atom_site_aniso_U_12
O1 0.0079(3) 0.0338(4) 0.0038(3) 0.0000(2) 0.0018(2) -0.0010(2)
N1 0.0034(3) 0.0163(3) 0.0041(3) -0.0007(2) 0.0012(2) -0.0007(2)
N2 0.0140(4) 0.0512(6) 0.0164(4) -0.0024(4) 0.0081(3) -0.0053(4)
N3 0.0103(3) 0.0145(4) 0.0161(4) -0.0016(3) 0.0007(3) -0.0004(3)
C1 0.0047(3) 0.0091(3) 0.0059(3) -0.0001(2) 0.0010(3) 0.0003(2)
C2 0.0053(3) 0.0133(4) 0.0059(3) 0.0001(3) 0.0023(3) -0.0002(3)
C3 0.0067(3) 0.0115(3) 0.0046(3) 0.0002(2) 0.0013(3) 0.0004(3)
C4 0.0053(3) 0.0096(3) 0.0069(3) 0.0001(2) 0.0017(3) 0.0000(2)
C5 0.0056(3) 0.0159(4) 0.0080(3) 0.0002(3) 0.0033(3) 0.0001(3)
C6 0.0065(3) 0.0169(4) 0.0055(3) 0.0000(3) 0.0022(3) 0.0000(3)
C7 0.0126(4) 0.0427(6) 0.0076(4) 0.0000(4) 0.0066(3) -0.0005(4)
C8 0.0060(3) 0.0093(3) 0.0080(3) -0.0001(3) 0.0014(3) 0.0002(2)
C9 0.0058(3) 0.0101(3) 0.0096(3) -0.0003(3) 0.0011(3) -0.0003(3)
C10 0.0060(3) 0.0233(4) 0.0139(4) -0.0015(3) 0.0029(3) -0.0021(3)
C11 0.0077(3) 0.0094(3) 0.0131(4) -0.0009(3) 0.0031(3) -0.0002(3)
C12 0.0039(3) 0.0139(4) 0.0043(3) -0.0004(3) 0.0010(2) 0.0003(3)
C13 0.0103(3) 0.0122(4) 0.0082(3) -0.0014(3) 0.0020(3) -0.0002(3)
C14 0.0137(4) 0.0139(4) 0.0088(3) 0.0019(3) 0.0026(3) 0.0001(3)
C15 0.0123(4) 0.0181(4) 0.0054(3) -0.0006(3) 0.0021(3) -0.0004(3)
C16 0.0152(4) 0.0146(4) 0.0082(3) -0.0034(3) 0.0035(3) -0.0015(3)
C17 0.0120(3) 0.0121(4) 0.0084(3) -0.0003(3) 0.0037(3) -0.0006(3)
C18 0.0041(3) 0.0141(4) 0.0041(3) 0.0006(3) 0.0008(2) 0.0003(3)
C19 0.0088(3) 0.0132(4) 0.0102(3) -0.0004(3) 0.0037(3) -0.0005(3)
C20 0.0084(3) 0.0170(4) 0.0138(4) 0.0010(3) 0.0041(3) -0.0029(3)
C21 0.0062(3) 0.0217(4) 0.0106(3) 0.0011(3) 0.0036(3) 0.0002(3)
C22 0.0100(4) 0.0181(4) 0.0133(4) -0.0034(3) 0.0059(3) 0.0011(3)
C23 0.0087(3) 0.0144(4) 0.0117(3) -0.0029(3) 0.0043(3) -0.0017(3)

loop_
_atom_type_symbol
_atom_type_description
_atom_type_scat_dispersion_real
_atom_type_scat_dispersion_imag
_atom_type_scat_source
C C 0.0020 0.0010 'International Tables Vol C Tables 4.2.6.8 and 6.1.1.4'
H H 0.0000 0.0000 'International Tables Vol C Tables 4.2.6.8 and 6.1.1.4'
N N 0.0040 0.0020 'International Tables Vol C Tables 4.2.6.8 and 6.1.1.4'
O O 0.0080 0.0040 'International Tables Vol C Tables 4.2.6.8 and 6.1.1.4'

loop_
_geom_angle_atom_site_label_1
_geom_angle_atom_site_label_2
_geom_angle_atom_site_label_3
_geom_angle
_geom_angle_site_symmetry_1
_geom_angle_site_symmetry_3
C3 O1 C7 119.03(7) . .
C1 N1 C18 124.04(7) . .
C1 N1 C12 120.52(7) . .
C18 N1 C12 114.96(7) . .
N1 C1 C2 121.65(7) . .
N1 C1 C6 119.22(7) . .
C2 C1 C6 119.11(7) . .
C3 C2 C1 119.94(8) . .
C3 C2 H2 120.0 . .
C1 C2 H2 120.0 . .
O1 C3 C2 123.55(8) . .
O1 C3 C4 114.92(7) . .
C2 C3 C4 121.53(7) . .
C5 C4 C3 116.84(7) . .
C5 C4 C8 124.59(8) . .
C3 C4 C8 118.57(7) . .
C6 C5 C4 122.49(8) . .
C6 C5 H5 118.8 . .
C4 C5 H5 118.8 . .
C5 C6 C1 120.07(7) . .
C5 C6 H6 120.0 . .
C1 C6 H6 120.0 . .
O1 C7 H7A 109.5 . .
O1 C7 H7B 109.5 . .
H7A C7 H7B 109.5 . .
O1 C7 H7C 109.5 . .
H7A C7 H7C 109.5 . .
H7B C7 H7C 109.5 . .
C9 C8 C4 130.19(8) . .
C9 C8 H8 114.9 . .
C4 C8 H8 114.9 . .
C8 C9 C10 126.06(8) . .
C8 C9 C11 119.54(8) . .
C10 C9 C11 114.39(7) . .
N2 C10 C9 178.08(9) . .
N3 C11 C9 178.95(9) . .
C13 C12 C17 120.83(7) . .
C13 C12 N1 119.01(7) . .
C17 C12 N1 120.15(7) . .
C12 C13 C14 119.45(7) . .
C12 C13 H13 120.3 . .
C14 C13 H13 120.3 . .
C15 C14 C13 120.24(8) . .
C15 C14 H14 119.9 . .
C13 C14 H14 119.9 . .
C16 C15 C14 120.03(8) . .
C16 C15 H15 120.0 . .
C14 C15 H15 120.0 . .
C15 C16 C17 120.19(8) . .
C15 C16 H16 119.9 . .
C17 C16 H16 119.9 . .
C12 C17 C16 119.25(8) . .
C12 C17 H17 120.4 . .
C16 C17 H17 120.4 . .
C19 C18 C23 120.54(7) . .
C19 C18 N1 119.30(7) . .
C23 C18 N1 119.95(7) . .
C18 C19 C20 119.61(8) . .
C18 C19 H19 120.2 . .
C20 C19 H19 120.2 . .
C21 C20 C19 120.09(8) . .
C21 C20 H20 120.0 . .
C19 C20 H20 120.0 . .
C20 C21 C22 120.10(8) . .
C20 C21 H21 119.9 . .
C22 C21 H21 119.9 . .
C21 C22 C23 120.18(8) . .
C21 C22 H22 119.9 . .
C23 C22 H22 119.9 . .
C18 C23 C22 119.48(8) . .
C18 C23 H23 120.3 . .
C22 C23 H23 120.3 . .

loop_
_geom_bond_atom_site_label_1
_geom_bond_atom_site_label_2
_geom_bond_distance
_geom_bond_site_symmetry_2
O1 C3 1.3537(10) .
O1 C7 1.4322(11) .
N1 C1 1.3726(11) .
N1 C18 1.4384(10) .
N1 C12 1.4424(10) .
N2 C10 1.1492(13) .
N3 C11 1.1523(12) .
C1 C2 1.4115(11) .
C1 C6 1.4153(11) .
C2 C3 1.3913(12) .
C2 H2 0.9500 .
C3 C4 1.4245(11) .
C4 C5 1.4116(11) .
C4 C8 1.4291(12) .
C5 C6 1.3731(12) .
C5 H5 0.9500 .
C6 H6 0.9500 .
C7 H7A 0.9800 .
C7 H7B 0.9800 .
C7 H7C 0.9800 .
C8 C9 1.3703(11) .
C8 H8 0.9500 .
C9 C10 1.4287(12) .
C9 C11 1.4315(12) .
C12 C13 1.3903(11) .
C12 C17 1.3903(11) .
C13 C14 1.3924(11) .
C13 H13 0.9500 .
C14 C15 1.3907(12) .
C14 H14 0.9500 .
C15 C16 1.3878(12) .
C15 H15 0.9500 .
C16 C17 1.3990(11) .
C16 H16 0.9500 .
C17 H17 0.9500 .
C18 C19 1.3917(11) .
C18 C23 1.3927(11) .
C19 C20 1.3956(11) .
C19 H19 0.9500 .
C20 C21 1.3896(13) .
C20 H20 0.9500 .
C21 C22 1.3903(13) .
C21 H21 0.9500 .
C22 C23 1.3954(11) .
C22 H22 0.9500 .
C23 H23 0.9500 .

loop_
_geom_hbond_atom_site_label_D
_geom_hbond_atom_site_label_H
_geom_hbond_atom_site_label_A
_geom_hbond_distance_DH
_geom_hbond_distance_HA
_geom_hbond_distance_DA
_geom_hbond_angle_DHA
_geom_hbond_site_symmetry_A
C6 H6 N2 0.95 2.57 3.4619(14) 156.0 2_656
C13 H13 N3 0.95 2.48 3.3936(13) 160.7 5_656
C17 H17 N3 0.95 2.64 3.4507(13) 143.9 5_666
C19 H19 N3 0.95 2.69 3.4288(12) 134.9 5_666
C23 H23 N3 0.95 2.67 3.5543(13) 154.7 5_656

loop_
_geom_torsion_atom_site_label_1
_geom_torsion_atom_site_label_2
_geom_torsion_atom_site_label_3
_geom_torsion_atom_site_label_4
_geom_torsion
_geom_torsion_site_symmetry_1
_geom_torsion_site_symmetry_2
_geom_torsion_site_symmetry_3
_geom_torsion_site_symmetry_4
C18 N1 C1 C2 -5.34(12) . . . .
C12 N1 C1 C2 -176.89(7) . . . .
C18 N1 C1 C6 176.20(7) . . . .
C12 N1 C1 C6 4.65(11) . . . .
N1 C1 C2 C3 -178.54(7) . . . .
C6 C1 C2 C3 -0.08(11) . . . .
C7 O1 C3 C2 2.45(12) . . . .
C7 O1 C3 C4 -177.86(8) . . . .
C1 C2 C3 O1 179.64(8) . . . .
C1 C2 C3 C4 -0.03(12) . . . .
O1 C3 C4 C5 -179.51(7) . . . .
C2 C3 C4 C5 0.19(11) . . . .
O1 C3 C4 C8 -0.05(11) . . . .
C2 C3 C4 C8 179.65(7) . . . .
C3 C4 C5 C6 -0.23(12) . . . .
C8 C4 C5 C6 -179.66(8) . . . .
C4 C5 C6 C1 0.13(13) . . . .
N1 C1 C6 C5 178.53(8) . . . .
C2 C1 C6 C5 0.04(12) . . . .
C5 C4 C8 C9 -0.30(14) . . . .
C3 C4 C8 C9 -179.71(8) . . . .
C4 C8 C9 C10 -0.47(14) . . . .
C4 C8 C9 C11 179.23(8) . . . .
C1 N1 C12 C13 79.23(10) . . . .
C18 N1 C12 C13 -93.05(9) . . . .
C1 N1 C12 C17 -101.95(9) . . . .
C18 N1 C12 C17 85.77(9) . . . .
C17 C12 C13 C14 0.39(12) . . . .
N1 C12 C13 C14 179.20(7) . . . .
C12 C13 C14 C15 -1.13(12) . . . .
C13 C14 C15 C16 0.74(13) . . . .
C14 C15 C16 C17 0.39(13) . . . .
C13 C12 C17 C16 0.72(12) . . . .
N1 C12 C17 C16 -178.07(7) . . . .
C15 C16 C17 C12 -1.12(12) . . . .
C1 N1 C18 C19 114.26(9) . . . .
C12 N1 C18 C19 -73.77(9) . . . .
C1 N1 C18 C23 -71.00(10) . . . .
C12 N1 C18 C23 100.97(9) . . . .
C23 C18 C19 C20 0.16(12) . . . .
N1 C18 C19 C20 174.87(7) . . . .
C18 C19 C20 C21 0.36(12) . . . .
C19 C20 C21 C22 -0.48(13) . . . .
C20 C21 C22 C23 0.09(13) . . . .
C19 C18 C23 C22 -0.56(12) . . . .
N1 C18 C23 C22 -175.23(7) . . . .
C21 C22 C23 C18 0.43(12) . . . .
